data_1502366
loop_
_publ_author_name
'Wang, Wen'
'Shen, Yongwen'
'Meng, Xu'
'Zhao, Mingming'
'Chen, Yongxin'
'Chen, Baohua'

_publ_section_title
;
 Copper-catalyzed synthesis of quinoxalines with o-phenylenediamine and
 terminal alkyne in the presence of bases.
;
_journal_issue 17
_journal_name_full 'Organic letters'
_journal_page_first 4514
_journal_page_last 4517
_journal_paper_doi 10.1021/ol201664x
_journal_volume 13
_journal_year 2011
_chemical_formula_sum 'C24 H18 N2'
_chemical_formula_weight 334.40
_chemical_name_systematic
; 
 ? 
;
_space_group_IT_number 2
_symmetry_cell_setting triclinic
_symmetry_space_group_name_Hall '-P 1'
_symmetry_space_group_name_H-M 'P -1'
_atom_sites_solution_hydrogens geom
_atom_sites_solution_primary direct
_atom_sites_solution_secondary difmap
_audit_creation_method SHELXL-97
_cell_angle_alpha 67.098(12)
_cell_angle_beta 63.868(13)
_cell_angle_gamma 77.085(13)
_cell_formula_units_Z 2
_cell_length_a 10.102(10)
_cell_length_b 10.247(10)
_cell_length_c 10.715(10)
_cell_measurement_reflns_used 729
_cell_measurement_temperature 296(2)
_cell_measurement_theta_max 28.13
_cell_measurement_theta_min 2.24
_cell_volume 915.5(15)
_computing_cell_refinement 'Bruker SAINT'
_computing_data_collection 'Bruker APEX2'
_computing_data_reduction 'Bruker SAINT'
_computing_molecular_graphics 'Bruker SHELXTL'
_computing_publication_material 'Bruker SHELXTL'
_computing_structure_refinement 'SHELXL-97 (Sheldrick, 2008)'
_computing_structure_solution 'SHELXS-97 (Sheldrick, 2008)'
_diffrn_ambient_temperature 296(2)
_diffrn_measured_fraction_theta_full 0.960
_diffrn_measured_fraction_theta_max 0.960
_diffrn_measurement_device_type 'Bruker APEX-II CCD'
_diffrn_measurement_method '\f and \w scans'
_diffrn_radiation_monochromator graphite
_diffrn_radiation_source 'fine-focus sealed tube'
_diffrn_radiation_type MoK\a
_diffrn_radiation_wavelength 0.71073
_diffrn_reflns_av_R_equivalents 0.1127
_diffrn_reflns_av_sigmaI/netI 0.2056
_diffrn_reflns_limit_h_max 11
_diffrn_reflns_limit_h_min -12
_diffrn_reflns_limit_k_max 12
_diffrn_reflns_limit_k_min -11
_diffrn_reflns_limit_l_max 12
_diffrn_reflns_limit_l_min -11
_diffrn_reflns_number 6133
_diffrn_reflns_theta_full 25.09
_diffrn_reflns_theta_max 25.09
_diffrn_reflns_theta_min 2.16
_exptl_absorpt_coefficient_mu 0.071
_exptl_absorpt_correction_T_max 0.9887
_exptl_absorpt_correction_T_min 0.9831
_exptl_absorpt_correction_type multi-scan
_exptl_absorpt_process_details SADABS
_exptl_crystal_colour colorless
_exptl_crystal_density_diffrn 1.213
_exptl_crystal_density_method 'not measured'
_exptl_crystal_description block
_exptl_crystal_F_000 352
_exptl_crystal_size_max 0.24
_exptl_crystal_size_mid 0.20
_exptl_crystal_size_min 0.16
_refine_diff_density_max 0.147
_refine_diff_density_min -0.160
_refine_diff_density_rms 0.034
_refine_ls_extinction_method none
_refine_ls_goodness_of_fit_ref 1.005
_refine_ls_hydrogen_treatment constr
_refine_ls_matrix_type full
_refine_ls_number_parameters 237
_refine_ls_number_reflns 3123
_refine_ls_number_restraints 0
_refine_ls_restrained_S_all 1.005
_refine_ls_R_factor_all 0.2653
_refine_ls_R_factor_gt 0.1396
_refine_ls_shift/su_max 0.000
_refine_ls_shift/su_mean 0.000
_refine_ls_structure_factor_coef Fsqd
_refine_ls_weighting_details 'calc w=1/[\s^2^(Fo^2^)+(0.0437P)^2^+0.0000P] where P=(Fo^2^+2Fc^2^)/3'
_refine_ls_weighting_scheme calc
_refine_ls_wR_factor_gt 0.1368
_refine_ls_wR_factor_ref 0.1679
_reflns_number_gt 1138
_reflns_number_total 3123
_reflns_threshold_expression >2sigma(I)
_cod_data_source_file ol201664x_si_001.cif
_cod_data_source_block p-1
_cod_depositor_comments
;
The following automatic conversions were performed:

'_symmetry_cell_setting' value 'Triclinic' changed to 'triclinic'
according to /home/saulius/struct/CIF-dictionaries/cif_core.dic
dictionary named 'cif_core.dic' version 2.4.1 from 2010-06-29.

Automatic conversion script
Id: cif_fix_values 1715 2011-07-08 13:25:40Z adriana 
;
_cod_original_cell_volume 915.4(15)
_cod_original_sg_symbol_H-M P-1
_cod_database_code 1502366

loop_
_symmetry_equiv_pos_as_xyz
'x, y, z'
'-x, -y, -z'

loop_
_atom_site_label
_atom_site_type_symbol
_atom_site_fract_x
_atom_site_fract_y
_atom_site_fract_z
_atom_site_U_iso_or_equiv
_atom_site_adp_type
_atom_site_occupancy
_atom_site_symmetry_multiplicity
_atom_site_calc_flag
_atom_site_refinement_flags
C1 C 0.1655(6) 0.8454(5) -0.0701(5) 0.0514(13) Uani 1 1 d .
C2 C 0.2326(6) 0.8783(5) -0.2231(6) 0.0678(16) Uani 1 1 d .
H2 H 0.3341 0.8875 -0.2715 0.081 Uiso 1 1 calc R
C3 C 0.1502(7) 0.8969(5) -0.3018(6) 0.0763(17) Uani 1 1 d .
H3 H 0.1956 0.9191 -0.4036 0.092 Uiso 1 1 calc R
C4 C -0.0019(7) 0.8827(5) -0.2300(7) 0.0732(17) Uani 1 1 d .
H4 H -0.0570 0.8960 -0.2848 0.088 Uiso 1 1 calc R
C5 C -0.0712(6) 0.8496(5) -0.0803(6) 0.0626(15) Uani 1 1 d .
H5 H -0.1725 0.8394 -0.0331 0.075 Uiso 1 1 calc R
C6 C 0.0135(6) 0.8312(5) 0.0015(6) 0.0504(13) Uani 1 1 d .
C7 C 0.0268(5) 0.7760(5) 0.2238(5) 0.0482(13) Uani 1 1 d .
C8 C 0.1830(5) 0.7933(5) 0.1510(5) 0.0483(13) Uani 1 1 d .
C9 C 0.2755(5) 0.7814(5) 0.2314(5) 0.0490(13) Uani 1 1 d .
C10 C 0.2704(5) 0.6708(5) 0.3595(5) 0.0552(14) Uani 1 1 d .
H10 H 0.2060 0.5994 0.3993 0.066 Uiso 1 1 calc R
C11 C 0.3603(5) 0.6660(5) 0.4285(5) 0.0577(14) Uani 1 1 d .
H11 H 0.3553 0.5905 0.5139 0.069 Uiso 1 1 calc R
C12 C 0.4564(5) 0.7689(6) 0.3751(5) 0.0570(14) Uani 1 1 d .
C13 C 0.4618(5) 0.8779(6) 0.2479(6) 0.0632(15) Uani 1 1 d .
H13 H 0.5266 0.9489 0.2082 0.076 Uiso 1 1 calc R
C14 C 0.3730(5) 0.8842(5) 0.1779(5) 0.0596(14) Uani 1 1 d .
H14 H 0.3789 0.9598 0.0923 0.072 Uiso 1 1 calc R
C15 C 0.5555(5) 0.7611(6) 0.4502(5) 0.0853(18) Uani 1 1 d .
H15A H 0.5280 0.6854 0.5431 0.128 Uiso 1 1 calc R
H15B H 0.5452 0.8493 0.4663 0.128 Uiso 1 1 calc R
H15C H 0.6564 0.7436 0.3889 0.128 Uiso 1 1 calc R
C16 C -0.0457(5) 0.7380(5) 0.3815(6) 0.0531(14) Uani 1 1 d .
C17 C -0.1035(5) 0.7073(5) 0.5121(6) 0.0541(14) Uani 1 1 d .
C18 C -0.1649(5) 0.6623(5) 0.6706(5) 0.0519(13) Uani 1 1 d .
C19 C -0.0809(5) 0.5731(5) 0.7477(6) 0.0600(15) Uani 1 1 d .
H19 H 0.0150 0.5426 0.6969 0.072 Uiso 1 1 calc R
C20 C -0.1391(6) 0.5297(5) 0.8982(6) 0.0658(15) Uani 1 1 d .
H20 H -0.0819 0.4689 0.9486 0.079 Uiso 1 1 calc R
C21 C -0.2800(7) 0.5737(6) 0.9771(6) 0.0657(16) Uani 1 1 d .
C22 C -0.3625(6) 0.6640(6) 0.9006(6) 0.0805(18) Uani 1 1 d .
H22 H -0.4576 0.6960 0.9516 0.097 Uiso 1 1 calc R
C23 C -0.3057(6) 0.7074(5) 0.7497(6) 0.0720(16) Uani 1 1 d .
H23 H -0.3631 0.7683 0.6997 0.086 Uiso 1 1 calc R
C24 C -0.3415(6) 0.5257(6) 1.1442(5) 0.109(2) Uani 1 1 d .
H24A H -0.4219 0.4666 1.1845 0.163 Uiso 1 1 calc R
H24B H -0.3761 0.6072 1.1759 0.163 Uiso 1 1 calc R
H24C H -0.2652 0.4730 1.1777 0.163 Uiso 1 1 calc R
N1 N 0.2505(4) 0.8284(4) 0.0060(4) 0.0533(11) Uani 1 1 d .
N2 N -0.0574(4) 0.7935(4) 0.1521(5) 0.0527(11) Uani 1 1 d .

loop_
_atom_site_aniso_label
_atom_site_aniso_U_11
_atom_site_aniso_U_22
_atom_site_aniso_U_33
_atom_site_aniso_U_23
_atom_site_aniso_U_13
_atom_site_aniso_U_12
C1 0.050(4) 0.044(4) 0.062(4) -0.019(3) -0.023(3) -0.002(3)
C2 0.076(4) 0.067(4) 0.062(4) -0.026(3) -0.027(4) 0.000(3)
C3 0.101(5) 0.070(4) 0.066(4) -0.028(3) -0.035(4) -0.007(4)
C4 0.102(6) 0.060(4) 0.083(5) -0.028(3) -0.055(4) -0.003(4)
C5 0.065(4) 0.050(4) 0.088(4) -0.025(3) -0.039(4) -0.008(3)
C6 0.052(4) 0.040(4) 0.066(4) -0.021(3) -0.026(3) -0.004(3)
C7 0.041(3) 0.044(3) 0.060(3) -0.017(3) -0.018(3) -0.007(3)
C8 0.040(3) 0.043(3) 0.063(3) -0.020(3) -0.020(3) -0.003(3)
C9 0.035(3) 0.055(4) 0.052(3) -0.016(3) -0.013(3) -0.008(3)
C10 0.039(3) 0.056(4) 0.061(3) -0.014(3) -0.013(3) -0.010(3)
C11 0.048(3) 0.065(4) 0.053(3) -0.010(3) -0.021(3) -0.006(3)
C12 0.040(3) 0.077(5) 0.056(3) -0.023(3) -0.016(3) -0.013(3)
C13 0.048(3) 0.076(4) 0.067(4) -0.016(3) -0.023(3) -0.019(3)
C14 0.045(3) 0.064(4) 0.061(3) -0.006(3) -0.021(3) -0.014(3)
C15 0.065(4) 0.121(5) 0.086(4) -0.035(4) -0.037(3) -0.018(3)
C16 0.036(3) 0.054(4) 0.066(4) -0.020(3) -0.014(3) -0.008(3)
C17 0.035(3) 0.058(4) 0.069(4) -0.021(3) -0.016(3) -0.012(3)
C18 0.047(3) 0.054(4) 0.055(3) -0.021(3) -0.014(3) -0.010(3)
C19 0.054(4) 0.056(4) 0.062(4) -0.022(3) -0.012(3) -0.008(3)
C20 0.078(4) 0.047(4) 0.066(4) -0.017(3) -0.027(3) 0.002(3)
C21 0.075(4) 0.056(4) 0.056(4) -0.022(3) -0.010(3) -0.012(3)
C22 0.058(4) 0.100(5) 0.070(4) -0.036(4) -0.011(3) 0.003(4)
C23 0.046(4) 0.095(5) 0.071(4) -0.033(4) -0.020(3) 0.007(3)
C24 0.134(6) 0.096(5) 0.064(4) -0.026(4) -0.012(4) -0.008(4)
N1 0.044(3) 0.057(3) 0.061(3) -0.024(2) -0.020(2) -0.002(2)
N2 0.040(3) 0.051(3) 0.071(3) -0.020(2) -0.024(2) -0.005(2)

loop_
_atom_type_symbol
_atom_type_description
_atom_type_scat_dispersion_real
_atom_type_scat_dispersion_imag
_atom_type_scat_source
C C 0.0033 0.0016 'International Tables Vol C Tables 4.2.6.8 and 6.1.1.4'
H H 0.0000 0.0000 'International Tables Vol C Tables 4.2.6.8 and 6.1.1.4'
N N 0.0061 0.0033 'International Tables Vol C Tables 4.2.6.8 and 6.1.1.4'

loop_
_geom_angle_atom_site_label_1
_geom_angle_atom_site_label_2
_geom_angle_atom_site_label_3
_geom_angle
N1 C1 C6 121.4(5)
N1 C1 C2 119.2(5)
C6 C1 C2 119.4(5)
C3 C2 C1 120.4(5)
C3 C2 H2 119.8
C1 C2 H2 119.8
C2 C3 C4 120.2(5)
C2 C3 H3 119.9
C4 C3 H3 119.9
C5 C4 C3 121.0(6)
C5 C4 H4 119.5
C3 C4 H4 119.5
C4 C5 C6 119.0(5)
C4 C5 H5 120.5
C6 C5 H5 120.5
N2 C6 C1 121.8(5)
N2 C6 C5 118.0(5)
C1 C6 C5 120.1(5)
N2 C7 C8 122.9(4)
N2 C7 C16 116.6(4)
C8 C7 C16 120.5(5)
N1 C8 C7 120.9(4)
N1 C8 C9 116.5(4)
C7 C8 C9 122.6(5)
C14 C9 C10 117.0(4)
C14 C9 C8 119.5(5)
C10 C9 C8 123.5(5)
C11 C10 C9 120.5(5)
C11 C10 H10 119.8
C9 C10 H10 119.8
C12 C11 C10 122.2(5)
C12 C11 H11 118.9
C10 C11 H11 118.9
C11 C12 C13 117.2(4)
C11 C12 C15 121.6(5)
C13 C12 C15 121.1(5)
C12 C13 C14 121.3(5)
C12 C13 H13 119.4
C14 C13 H13 119.4
C13 C14 C9 121.8(5)
C13 C14 H14 119.1
C9 C14 H14 119.1
C12 C15 H15A 109.5
C12 C15 H15B 109.5
H15A C15 H15B 109.5
C12 C15 H15C 109.5
H15A C15 H15C 109.5
H15B C15 H15C 109.5
C17 C16 C7 178.8(5)
C16 C17 C18 175.8(6)
C23 C18 C19 118.2(5)
C23 C18 C17 121.9(5)
C19 C18 C17 119.9(5)
C20 C19 C18 120.1(5)
C20 C19 H19 120.0
C18 C19 H19 120.0
C19 C20 C21 121.7(5)
C19 C20 H20 119.2
C21 C20 H20 119.2
C20 C21 C22 118.3(5)
C20 C21 C24 120.7(6)
C22 C21 C24 121.0(5)
C23 C22 C21 120.5(5)
C23 C22 H22 119.7
C21 C22 H22 119.7
C22 C23 C18 121.2(5)
C22 C23 H23 119.4
C18 C23 H23 119.4
C21 C24 H24A 109.5
C21 C24 H24B 109.5
H24A C24 H24B 109.5
C21 C24 H24C 109.5
H24A C24 H24C 109.5
H24B C24 H24C 109.5
C8 N1 C1 117.1(4)
C7 N2 C6 115.8(4)

loop_
_geom_bond_atom_site_label_1
_geom_bond_atom_site_label_2
_geom_bond_distance
C1 N1 1.368(5)
C1 C6 1.394(6)
C1 C2 1.398(6)
C2 C3 1.365(6)
C2 H2 0.9300
C3 C4 1.394(6)
C3 H3 0.9300
C4 C5 1.368(6)
C4 H4 0.9300
C5 C6 1.413(6)
C5 H5 0.9300
C6 N2 1.373(5)
C7 N2 1.322(5)
C7 C8 1.436(6)
C7 C16 1.438(6)
C8 N1 1.322(5)
C8 C9 1.485(6)
C9 C14 1.380(5)
C9 C10 1.387(5)
C10 C11 1.385(6)
C10 H10 0.9300
C11 C12 1.371(6)
C11 H11 0.9300
C12 C13 1.373(6)
C12 C15 1.510(6)
C13 C14 1.379(5)
C13 H13 0.9300
C14 H14 0.9300
C15 H15A 0.9600
C15 H15B 0.9600
C15 H15C 0.9600
C16 C17 1.190(6)
C17 C18 1.440(6)
C18 C23 1.380(6)
C18 C19 1.385(6)
C19 C20 1.367(6)
C19 H19 0.9300
C20 C21 1.377(6)
C20 H20 0.9300
C21 C22 1.375(6)
C21 C24 1.517(6)
C22 C23 1.370(6)
C22 H22 0.9300
C23 H23 0.9300
C24 H24A 0.9600
C24 H24B 0.9600
C24 H24C 0.9600

loop_
_geom_torsion_atom_site_label_1
_geom_torsion_atom_site_label_2
_geom_torsion_atom_site_label_3
_geom_torsion_atom_site_label_4
_geom_torsion
N1 C1 C2 C3 -179.5(5)
C6 C1 C2 C3 0.2(7)
C1 C2 C3 C4 -0.2(8)
C2 C3 C4 C5 -0.2(8)
C3 C4 C5 C6 0.7(8)
N1 C1 C6 N2 -3.0(7)
C2 C1 C6 N2 177.3(4)
N1 C1 C6 C5 179.9(4)
C2 C1 C6 C5 0.2(7)
C4 C5 C6 N2 -177.9(4)
C4 C5 C6 C1 -0.7(7)
N2 C7 C8 N1 0.2(7)
C16 C7 C8 N1 -179.9(4)
N2 C7 C8 C9 176.5(5)
C16 C7 C8 C9 -3.5(7)
N1 C8 C9 C14 44.3(6)
C7 C8 C9 C14 -132.2(5)
N1 C8 C9 C10 -135.5(5)
C7 C8 C9 C10 48.0(7)
C14 C9 C10 C11 -0.1(7)
C8 C9 C10 C11 179.7(4)
C9 C10 C11 C12 0.4(7)
C10 C11 C12 C13 -0.7(7)
C10 C11 C12 C15 -179.0(4)
C11 C12 C13 C14 0.7(7)
C15 C12 C13 C14 179.0(5)
C12 C13 C14 C9 -0.4(7)
C10 C9 C14 C13 0.1(7)
C8 C9 C14 C13 -179.7(4)
N2 C7 C16 C17 -162(29)
C8 C7 C16 C17 18(29)
C7 C16 C17 C18 -64(32)
C16 C17 C18 C23 -169(7)
C16 C17 C18 C19 12(7)
C23 C18 C19 C20 1.3(7)
C17 C18 C19 C20 -179.7(4)
C18 C19 C20 C21 -0.7(7)
C19 C20 C21 C22 -0.3(8)
C19 C20 C21 C24 -179.2(4)
C20 C21 C22 C23 0.7(8)
C24 C21 C22 C23 179.6(5)
C21 C22 C23 C18 -0.2(8)
C19 C18 C23 C22 -0.8(7)
C17 C18 C23 C22 -179.8(5)
C7 C8 N1 C1 -0.9(6)
C9 C8 N1 C1 -177.4(4)
C6 C1 N1 C8 2.2(6)
C2 C1 N1 C8 -178.1(4)
C8 C7 N2 C6 -0.8(6)
C16 C7 N2 C6 179.3(4)
C1 C6 N2 C7 2.1(6)
C5 C6 N2 C7 179.3(4)
